data_7704207
loop_
_publ_author_name
'Dey, Subhayan'
'Buzs\'aki, Daniel'
'Bruhn, Clemens'
'Kelemen, Zsolt'
'Pietschnig, Rudolf'

_publ_section_title
;
 Bulky 1,1'-bisphosphanoferrocenes and their coordination behaviour
 towards Cu(i).
;
_journal_issue 20
_journal_name_full 'Dalton transactions (Cambridge, England : 2003)'
_journal_page_first 6668
_journal_page_last 6681
_journal_paper_doi 10.1039/d0dt00941e
_journal_volume 49
_journal_year 2020
_chemical_formula_moiety 'C40 H40 Fe P2'
_chemical_formula_sum 'C40 H40 Fe P2'
_chemical_formula_weight 638.51
_space_group_crystal_system monoclinic
_space_group_IT_number 14
_space_group_name_Hall '-P 2yn'
_space_group_name_H-M_alt 'P 1 21/n 1'
_atom_sites_solution_hydrogens geom
_atom_sites_solution_primary dual
_audit_creation_date 2019-10-31
_audit_creation_method
;
Olex2 1.2
(compiled 2018.05.29 svn.r3508 for OlexSys, GUI svn.r5506)
;
_audit_update_record
;
2020-01-27 deposited with the CCDC.	2020-04-27 downloaded from the CCDC.
;
_cell_angle_alpha 90
_cell_angle_beta 98.919(3)
_cell_angle_gamma 90
_cell_formula_units_Z 4
_cell_length_a 8.5144(4)
_cell_length_b 25.1345(8)
_cell_length_c 15.3247(6)
_cell_measurement_reflns_used 16324
_cell_measurement_temperature 100(2)
_cell_measurement_theta_max 27.33
_cell_measurement_theta_min 1.35
_cell_volume 3239.9(2)
_computing_molecular_graphics 'Olex2 (Dolomanov et al., 2009)'
_computing_publication_material 'Olex2 (Dolomanov et al., 2009)'
_computing_structure_refinement 'ShelXL (Sheldrick, 2015)'
_computing_structure_solution 'ShelXT (Sheldrick, 2015)'
_diffrn_ambient_temperature 100.(2)
_diffrn_detector 'image plate (34 cm diameter)'
_diffrn_detector_area_resol_mean 6.67
_diffrn_detector_type 'STOE Imaging Plate'
_diffrn_measured_fraction_theta_full 0.999
_diffrn_measured_fraction_theta_max 0.987
_diffrn_measurement_details
;
 134 frames, detector distance = 120 mm
;
_diffrn_measurement_device '2-circle diffractometer'
_diffrn_measurement_device_type 'STOE IPDS II'
_diffrn_measurement_method 'rotation method, \w scans'
_diffrn_radiation_collimation '1.2, 0.6 mm diameter, multiple pinhole'
_diffrn_radiation_monochromator 'plane graphite'
_diffrn_radiation_polarisn_norm 270
_diffrn_radiation_probe x-ray
_diffrn_radiation_type MoK\a
_diffrn_radiation_wavelength 0.71073
_diffrn_reflns_av_R_equivalents 0.0343
_diffrn_reflns_av_unetI/netI 0.0417
_diffrn_reflns_Laue_measured_fraction_full 0.999
_diffrn_reflns_Laue_measured_fraction_max 0.987
_diffrn_reflns_limit_h_max 10
_diffrn_reflns_limit_h_min -10
_diffrn_reflns_limit_k_max 31
_diffrn_reflns_limit_k_min -29
_diffrn_reflns_limit_l_max 19
_diffrn_reflns_limit_l_min -19
_diffrn_reflns_number 14949
_diffrn_reflns_point_group_measured_fraction_full 0.999
_diffrn_reflns_point_group_measured_fraction_max 0.987
_diffrn_reflns_theta_full 25.242
_diffrn_reflns_theta_max 26.846
_diffrn_reflns_theta_min 1.570
_diffrn_source 'Genix Mo HF'
_diffrn_source_current 1.000
_diffrn_source_power 0.050
_diffrn_source_voltage 50
_exptl_absorpt_coefficient_mu 0.592
_exptl_absorpt_correction_T_max 0.9798
_exptl_absorpt_correction_T_min 0.6909
_exptl_absorpt_correction_type multi-scan
_exptl_absorpt_process_details
;
STOE X-Red32, absorption correction by Gaussian integration, analogous to
P. Coppens, "The Evaluation of Absorption and Extinction in Single-Crystal
Structure Analysis", published in: F. R. Ahmed (Editor), "Crystallographic
Computing", Munksgaard, Copenhagen (1970), 255 - 270.
Afterwards scaling of reflection intensities was performed within STOE LANA.
J. Koziskova, F. Hahn, J. Richter, J. Kozisek, "Comparison of different
absorption corrections on the model structure of tetrakis(\m~2~-acetato)-
diaqua-di-copper(II)", Acta Chimica Slovaca, vol. 9, no. 2, 2016, pp. 136 - 140.
;
_exptl_crystal_colour yellow
_exptl_crystal_colour_primary yellow
_exptl_crystal_density_diffrn 1.309
_exptl_crystal_description plate
_exptl_crystal_F_000 1344
_exptl_crystal_size_max 0.15
_exptl_crystal_size_mid 0.09
_exptl_crystal_size_min 0.03
_refine_diff_density_max 0.515
_refine_diff_density_min -0.616
_refine_diff_density_rms 0.087
_refine_ls_extinction_method none
_refine_ls_goodness_of_fit_ref 1.076
_refine_ls_hydrogen_treatment constr
_refine_ls_matrix_type full
_refine_ls_number_parameters 394
_refine_ls_number_reflns 6884
_refine_ls_number_restraints 0
_refine_ls_restrained_S_all 1.076
_refine_ls_R_factor_all 0.0820
_refine_ls_R_factor_gt 0.0543
_refine_ls_shift/su_max 0.001
_refine_ls_shift/su_mean 0.000
_refine_ls_structure_factor_coef Fsqd
_refine_ls_weighting_details 'w=1/[\s^2^(Fo^2^)+(0.0268P)^2^+8.2114P] where P=(Fo^2^+2Fc^2^)/3'
_refine_ls_weighting_scheme calc
_refine_ls_wR_factor_gt 0.1119
_refine_ls_wR_factor_ref 0.1302
_reflns_Friedel_coverage 0.000
_reflns_number_gt 5165
_reflns_number_total 6884
_reflns_threshold_expression 'I > 2\s(I)'
_cod_data_source_file d0dt00941e2.cif
_cod_data_source_block i2950
_cod_depositor_comments 'Adding full bibliography for 7704207--7704214.cif.'
_cod_database_code 7704207
_shelx_shelxl_version_number 2017/1
_shelx_space_group_comment
;
The symmetry employed for this shelxl refinement is uniquely defined
by the following loop, which should always be used as a source of
symmetry information in preference to the above space-group names.
They are only intended as comments.
;
_shelx_estimated_absorpt_t_max 0.982
_shelx_estimated_absorpt_t_min 0.916
_olex2_refinement_description
;
1. Fixed Uiso
 At 1.2 times of:
  All C(H) groups
 At 1.5 times of:
  All C(H,H,H) groups
2.a Aromatic/amide H refined with riding coordinates:
 C2(H2), C3(H3), C4(H4), C5(H5), C7(H7), C8(H8), C9(H9), C10(H10), C13(H13),
 C15(H15), C22(H22), C24(H24), C30(H30), C31(H31), C32(H32), C33(H33), C34(H34),
  C36(H36), C37(H37), C38(H38), C39(H39), C40(H40)
2.b Idealised Me refined as rotating group:
 C17(H17A,H17B,H17C), C18(H18A,H18B,H18C), C19(H19A,H19B,H19C), C26(H26A,H26B,
 H26C), C27(H27A,H27B,H27C), C28(H28A,H28B,H28C)
;
_olex2_submission_special_instructions 'No special instructions were received'

loop_
_space_group_symop_operation_xyz
'x, y, z'
'-x+1/2, y+1/2, -z+1/2'
'-x, -y, -z'
'x-1/2, -y-1/2, z-1/2'

loop_
_atom_site_label
_atom_site_type_symbol
_atom_site_fract_x
_atom_site_fract_y
_atom_site_fract_z
_atom_site_U_iso_or_equiv
_atom_site_adp_type
_atom_site_occupancy
_atom_site_site_symmetry_order
_atom_site_calc_flag
_atom_site_refinement_flags_posn
_atom_site_refinement_flags_adp
_atom_site_refinement_flags_occupancy
_atom_site_disorder_assembly
_atom_site_disorder_group
C1 C 0.6907(4) 0.49036(13) 0.2033(2) 0.0262(7) Uani 1 1 d . . . . .
C2 C 0.5411(4) 0.46605(14) 0.1719(2) 0.0264(7) Uani 1 1 d . . . . .
H2 H 0.508244 0.431753 0.187948 0.032 Uiso 1 1 calc R . . . .
C3 C 0.4504(4) 0.50144(14) 0.1134(2) 0.0311(8) Uani 1 1 d . . . . .
H3 H 0.346889 0.494809 0.082240 0.037 Uiso 1 1 calc R . . . .
C4 C 0.5392(4) 0.54841(15) 0.1087(2) 0.0342(8) Uani 1 1 d . . . . .
H4 H 0.506125 0.578763 0.073675 0.041 Uiso 1 1 calc R . . . .
C5 C 0.6865(4) 0.54248(14) 0.1654(2) 0.0308(8) Uani 1 1 d . . . . .
H5 H 0.767996 0.568541 0.176368 0.037 Uiso 1 1 calc R . . . .
C6 C 0.3208(4) 0.58167(14) 0.2633(2) 0.0276(7) Uani 1 1 d . . . . .
C7 C 0.4699(4) 0.60290(14) 0.3033(2) 0.0276(7) Uani 1 1 d . . . . .
H7 H 0.509362 0.637236 0.292550 0.033 Uiso 1 1 calc R . . . .
C8 C 0.5493(4) 0.56463(14) 0.3615(2) 0.0310(8) Uani 1 1 d . . . . .
H8 H 0.650955 0.568597 0.396525 0.037 Uiso 1 1 calc R . . . .
C9 C 0.4499(4) 0.51911(14) 0.3583(2) 0.0309(8) Uani 1 1 d . . . . .
H9 H 0.473217 0.487268 0.391099 0.037 Uiso 1 1 calc R . . . .
C10 C 0.3099(4) 0.52930(14) 0.2977(2) 0.0283(7) Uani 1 1 d . . . . .
H10 H 0.223550 0.505383 0.282528 0.034 Uiso 1 1 calc R . . . .
C11 C 0.9940(4) 0.43025(13) 0.2103(2) 0.0248(7) Uani 1 1 d . . . . .
C12 C 1.1214(4) 0.40285(13) 0.2608(2) 0.0271(7) Uani 1 1 d . . . . .
C13 C 1.2264(4) 0.37356(14) 0.2187(2) 0.0311(8) Uani 1 1 d . . . . .
H13 H 1.310359 0.354731 0.253584 0.037 Uiso 1 1 calc R . . . .
C14 C 1.2121(4) 0.37103(14) 0.1278(2) 0.0323(8) Uani 1 1 d . . . . .
C15 C 1.0932(4) 0.40061(14) 0.0786(2) 0.0310(8) Uani 1 1 d . . . . .
H15 H 1.085220 0.400543 0.016120 0.037 Uiso 1 1 calc R . . . .
C16 C 0.9846(4) 0.43047(13) 0.1171(2) 0.0261(7) Uani 1 1 d . . . . .
C17 C 1.1485(4) 0.40361(15) 0.3609(2) 0.0328(8) Uani 1 1 d . . . . .
H17A H 1.136635 0.440046 0.381641 0.049 Uiso 1 1 calc GR . . . .
H17B H 1.256004 0.390768 0.382978 0.049 Uiso 1 1 calc GR . . . .
H17C H 1.070435 0.380497 0.382709 0.049 Uiso 1 1 calc GR . . . .
C18 C 1.3234(4) 0.33821(17) 0.0825(3) 0.0428(10) Uani 1 1 d . . . . .
H18A H 1.264188 0.322047 0.029127 0.064 Uiso 1 1 calc GR . . . .
H18B H 1.370799 0.310156 0.122576 0.064 Uiso 1 1 calc GR . . . .
H18C H 1.407599 0.361047 0.066329 0.064 Uiso 1 1 calc GR . . . .
C19 C 0.8628(4) 0.46084(15) 0.0548(2) 0.0316(8) Uani 1 1 d . . . . .
H19A H 0.874032 0.498975 0.067645 0.047 Uiso 1 1 calc GR . . . .
H19B H 0.756021 0.449125 0.062445 0.047 Uiso 1 1 calc GR . . . .
H19C H 0.879104 0.454221 -0.006145 0.047 Uiso 1 1 calc GR . . . .
C20 C 0.7686(4) 0.40981(13) 0.3300(2) 0.0234(7) Uani 1 1 d . . . . .
C21 C 0.7139(4) 0.36156(13) 0.2886(2) 0.0247(7) Uani 1 1 d . . . . .
C22 C 0.6344(4) 0.32539(14) 0.3345(2) 0.0279(7) Uani 1 1 d . . . . .
H22 H 0.598599 0.293013 0.306183 0.034 Uiso 1 1 calc R . . . .
C23 C 0.6049(4) 0.33432(14) 0.4195(2) 0.0298(7) Uani 1 1 d . . . . .
C24 C 0.6619(4) 0.38124(15) 0.4601(2) 0.0301(7) Uani 1 1 d . . . . .
H24 H 0.643865 0.388208 0.518670 0.036 Uiso 1 1 calc R . . . .
C25 C 0.7446(4) 0.41840(14) 0.4178(2) 0.0265(7) Uani 1 1 d . . . . .
C26 C 0.7396(4) 0.34601(13) 0.1965(2) 0.0275(7) Uani 1 1 d . . . . .
H26A H 0.852073 0.337514 0.196921 0.041 Uiso 1 1 calc GR . . . .
H26B H 0.708986 0.375661 0.155914 0.041 Uiso 1 1 calc GR . . . .
H26C H 0.674529 0.314798 0.177093 0.041 Uiso 1 1 calc GR . . . .
C27 C 0.5157(5) 0.29493(16) 0.4667(3) 0.0408(9) Uani 1 1 d . . . . .
H27A H 0.420154 0.283293 0.427253 0.061 Uiso 1 1 calc GR . . . .
H27B H 0.484982 0.311663 0.519290 0.061 Uiso 1 1 calc GR . . . .
H27C H 0.583753 0.264115 0.484387 0.061 Uiso 1 1 calc GR . . . .
C28 C 0.8093(4) 0.46620(15) 0.4702(2) 0.0333(8) Uani 1 1 d . . . . .
H28A H 0.917250 0.458581 0.500086 0.050 Uiso 1 1 calc GR . . . .
H28B H 0.741076 0.474583 0.514336 0.050 Uiso 1 1 calc GR . . . .
H28C H 0.811815 0.496624 0.430480 0.050 Uiso 1 1 calc GR . . . .
C29 C 0.0336(4) 0.64027(14) 0.2524(2) 0.0310(8) Uani 1 1 d . . . . .
C30 C 0.0426(5) 0.63047(18) 0.3418(3) 0.0440(10) Uani 1 1 d . . . . .
H30 H 0.124428 0.607902 0.370231 0.053 Uiso 1 1 calc R . . . .
C31 C -0.0638(5) 0.65251(19) 0.3909(3) 0.0493(11) Uani 1 1 d . . . . .
H31 H -0.053606 0.645578 0.452480 0.059 Uiso 1 1 calc R . . . .
C32 C -0.1849(5) 0.68461(17) 0.3503(3) 0.0447(10) Uani 1 1 d . . . . .
H32 H -0.257042 0.700551 0.384008 0.054 Uiso 1 1 calc R . . . .
C33 C -0.2004(4) 0.69338(16) 0.2610(3) 0.0423(10) Uani 1 1 d . . . . .
H33 H -0.285903 0.714444 0.232478 0.051 Uiso 1 1 calc R . . . .
C34 C -0.0922(4) 0.67167(15) 0.2124(3) 0.0367(8) Uani 1 1 d . . . . .
H34 H -0.103877 0.678284 0.150665 0.044 Uiso 1 1 calc R . . . .
C35 C 0.2654(4) 0.67124(15) 0.1499(2) 0.0329(8) Uani 1 1 d . . . . .
C36 C 0.3118(4) 0.71319(15) 0.2081(3) 0.0345(8) Uani 1 1 d . . . . .
H36 H 0.283389 0.712730 0.265681 0.041 Uiso 1 1 calc R . . . .
C37 C 0.3983(4) 0.75515(14) 0.1828(3) 0.0376(9) Uani 1 1 d . . . . .
H37 H 0.430671 0.783065 0.223400 0.045 Uiso 1 1 calc R . . . .
C38 C 0.4385(5) 0.75713(16) 0.0990(3) 0.0437(10) Uani 1 1 d . . . . .
H38 H 0.500331 0.785789 0.082345 0.052 Uiso 1 1 calc R . . . .
C39 C 0.3881(5) 0.71708(16) 0.0397(3) 0.0427(9) Uani 1 1 d . . . . .
H39 H 0.412231 0.718744 -0.018772 0.051 Uiso 1 1 calc R . . . .
C40 C 0.3028(4) 0.67460(16) 0.0649(3) 0.0373(8) Uani 1 1 d . . . . .
H40 H 0.269016 0.647205 0.023504 0.045 Uiso 1 1 calc R . . . .
Fe1 Fe 0.50413(6) 0.53485(2) 0.23597(3) 0.02570(13) Uani 1 1 d . . . . .
P1 P 0.86217(10) 0.46509(4) 0.27688(6) 0.02509(19) Uani 1 1 d . . . . .
P2 P 0.16616(11) 0.61090(4) 0.18180(6) 0.0302(2) Uani 1 1 d . . . . .

loop_
_atom_site_aniso_label
_atom_site_aniso_U_11
_atom_site_aniso_U_22
_atom_site_aniso_U_33
_atom_site_aniso_U_23
_atom_site_aniso_U_13
_atom_site_aniso_U_12
C1 0.0251(16) 0.0267(17) 0.0293(17) 0.0004(14) 0.0118(14) 0.0032(13)
C2 0.0240(15) 0.0280(17) 0.0276(16) 0.0004(14) 0.0054(13) 0.0027(14)
C3 0.0320(18) 0.036(2) 0.0255(17) -0.0018(14) 0.0065(14) 0.0096(15)
C4 0.040(2) 0.035(2) 0.0310(18) 0.0073(15) 0.0159(16) 0.0140(16)
C5 0.0317(18) 0.0274(18) 0.0366(18) 0.0055(15) 0.0154(15) 0.0003(14)
C6 0.0240(16) 0.0315(18) 0.0291(17) -0.0041(14) 0.0099(13) 0.0024(14)
C7 0.0263(16) 0.0248(17) 0.0325(17) -0.0010(14) 0.0067(14) 0.0005(14)
C8 0.0301(18) 0.0321(19) 0.0311(18) -0.0017(15) 0.0057(14) 0.0050(15)
C9 0.0359(19) 0.0306(19) 0.0284(17) 0.0021(14) 0.0122(15) 0.0049(15)
C10 0.0279(17) 0.0284(18) 0.0311(17) 0.0002(14) 0.0127(14) -0.0001(14)
C11 0.0214(15) 0.0204(16) 0.0331(17) 0.0028(13) 0.0059(13) -0.0009(12)
C12 0.0207(15) 0.0257(17) 0.0350(18) 0.0059(14) 0.0046(13) -0.0034(13)
C13 0.0189(16) 0.0324(19) 0.042(2) 0.0040(15) 0.0031(14) 0.0011(14)
C14 0.0219(16) 0.0317(19) 0.044(2) -0.0014(16) 0.0080(15) 0.0008(14)
C15 0.0241(17) 0.036(2) 0.0335(18) -0.0004(15) 0.0073(14) -0.0016(15)
C16 0.0221(16) 0.0274(17) 0.0291(17) 0.0024(13) 0.0053(13) -0.0016(13)
C17 0.0247(17) 0.038(2) 0.0344(19) 0.0070(15) -0.0003(14) -0.0010(15)
C18 0.0283(19) 0.050(2) 0.051(2) -0.0055(19) 0.0093(17) 0.0100(18)
C19 0.0297(17) 0.040(2) 0.0254(16) 0.0038(15) 0.0060(14) 0.0046(16)
C20 0.0180(14) 0.0256(17) 0.0258(16) 0.0027(13) 0.0005(12) 0.0015(12)
C21 0.0197(15) 0.0255(17) 0.0286(16) 0.0016(13) 0.0027(13) 0.0021(13)
C22 0.0232(16) 0.0272(17) 0.0326(17) 0.0033(14) 0.0020(13) -0.0007(14)
C23 0.0246(17) 0.0309(18) 0.0340(18) 0.0066(15) 0.0054(14) -0.0001(14)
C24 0.0261(16) 0.042(2) 0.0223(16) 0.0028(14) 0.0044(13) 0.0001(15)
C25 0.0231(16) 0.0302(18) 0.0250(16) 0.0002(14) -0.0005(13) 0.0023(14)
C26 0.0279(17) 0.0239(17) 0.0310(17) 0.0010(14) 0.0053(14) 0.0021(14)
C27 0.045(2) 0.039(2) 0.040(2) 0.0082(17) 0.0129(17) -0.0078(18)
C28 0.0347(18) 0.041(2) 0.0241(16) -0.0020(15) 0.0048(14) -0.0041(17)
C29 0.0281(18) 0.0302(18) 0.0346(19) -0.0026(15) 0.0047(15) -0.0024(14)
C30 0.043(2) 0.057(3) 0.033(2) 0.0014(18) 0.0049(17) 0.014(2)
C31 0.048(2) 0.062(3) 0.040(2) -0.003(2) 0.0125(19) 0.009(2)
C32 0.031(2) 0.043(2) 0.064(3) -0.009(2) 0.0217(19) -0.0008(17)
C33 0.0262(18) 0.035(2) 0.065(3) 0.0063(19) 0.0066(18) -0.0017(16)
C34 0.034(2) 0.0304(19) 0.046(2) 0.0049(16) 0.0066(17) 0.0001(16)
C35 0.0290(18) 0.034(2) 0.0357(19) -0.0021(15) 0.0070(15) 0.0021(15)
C36 0.0304(18) 0.034(2) 0.038(2) -0.0033(16) 0.0040(15) 0.0043(15)
C37 0.0330(19) 0.0224(18) 0.055(2) 0.0003(16) 0.0011(17) 0.0047(15)
C38 0.038(2) 0.034(2) 0.062(3) 0.0094(19) 0.0141(19) 0.0046(17)
C39 0.043(2) 0.042(2) 0.047(2) 0.0070(18) 0.0202(19) 0.0107(18)
C40 0.038(2) 0.038(2) 0.038(2) -0.0019(16) 0.0122(16) 0.0042(17)
Fe1 0.0248(2) 0.0256(3) 0.0280(2) 0.0013(2) 0.00829(18) 0.0031(2)
P1 0.0223(4) 0.0262(4) 0.0272(4) 0.0003(4) 0.0050(3) -0.0011(4)
P2 0.0299(5) 0.0306(5) 0.0304(5) -0.0025(4) 0.0061(4) 0.0007(4)

loop_
_atom_type_symbol
_atom_type_description
_atom_type_scat_dispersion_real
_atom_type_scat_dispersion_imag
_atom_type_scat_source
C C 0.0033 0.0016 'International Tables Vol C Tables 4.2.6.8 and 6.1.1.4'
H H 0.0000 0.0000 'International Tables Vol C Tables 4.2.6.8 and 6.1.1.4'
Fe Fe 0.3463 0.8444 'International Tables Vol C Tables 4.2.6.8 and 6.1.1.4'
P P 0.1023 0.0942 'International Tables Vol C Tables 4.2.6.8 and 6.1.1.4'

loop_
_geom_angle_atom_site_label_1
_geom_angle_atom_site_label_2
_geom_angle_atom_site_label_3
_geom_angle
_geom_angle_site_symmetry_1
_geom_angle_site_symmetry_3
_geom_angle_publ_flag
C2 C1 C5 106.9(3) . . ?
C2 C1 Fe1 68.50(18) . . ?
C2 C1 P1 130.5(3) . . ?
C5 C1 Fe1 68.34(18) . . ?
C5 C1 P1 122.7(3) . . ?
P1 C1 Fe1 127.78(17) . . ?
C1 C2 H2 125.8 . . ?
C1 C2 Fe1 70.79(19) . . ?
C3 C2 C1 108.5(3) . . ?
C3 C2 H2 125.8 . . ?
C3 C2 Fe1 70.1(2) . . ?
Fe1 C2 H2 124.9 . . ?
C2 C3 H3 125.8 . . ?
C2 C3 C4 108.5(3) . . ?
C2 C3 Fe1 69.58(19) . . ?
C4 C3 H3 125.8 . . ?
C4 C3 Fe1 70.0(2) . . ?
Fe1 C3 H3 126.3 . . ?
C3 C4 H4 125.9 . . ?
C3 C4 C5 108.1(3) . . ?
C3 C4 Fe1 69.73(19) . . ?
C5 C4 H4 125.9 . . ?
C5 C4 Fe1 69.17(19) . . ?
Fe1 C4 H4 126.7 . . ?
C1 C5 H5 126.0 . . ?
C1 C5 Fe1 70.84(18) . . ?
C4 C5 C1 108.0(3) . . ?
C4 C5 H5 126.0 . . ?
C4 C5 Fe1 70.14(19) . . ?
Fe1 C5 H5 124.6 . . ?
C7 C6 C10 107.0(3) . . ?
C7 C6 Fe1 69.33(18) . . ?
C7 C6 P2 130.1(3) . . ?
C10 C6 Fe1 68.96(18) . . ?
C10 C6 P2 122.9(3) . . ?
P2 C6 Fe1 125.66(17) . . ?
C6 C7 H7 125.5 . . ?
C6 C7 Fe1 69.91(19) . . ?
C8 C7 C6 108.9(3) . . ?
C8 C7 H7 125.5 . . ?
C8 C7 Fe1 69.9(2) . . ?
Fe1 C7 H7 126.2 . . ?
C7 C8 H8 126.2 . . ?
C7 C8 C9 107.6(3) . . ?
C7 C8 Fe1 69.7(2) . . ?
C9 C8 H8 126.2 . . ?
C9 C8 Fe1 69.4(2) . . ?
Fe1 C8 H8 126.3 . . ?
C8 C9 H9 125.8 . . ?
C8 C9 Fe1 69.92(19) . . ?
C10 C9 C8 108.3(3) . . ?
C10 C9 H9 125.8 . . ?
C10 C9 Fe1 69.50(19) . . ?
Fe1 C9 H9 126.3 . . ?
C6 C10 H10 125.9 . . ?
C6 C10 Fe1 70.17(18) . . ?
C9 C10 C6 108.2(3) . . ?
C9 C10 H10 125.9 . . ?
C9 C10 Fe1 69.79(19) . . ?
Fe1 C10 H10 125.7 . . ?
C12 C11 C16 118.2(3) . . ?
C12 C11 P1 114.1(2) . . ?
C16 C11 P1 127.6(2) . . ?
C11 C12 C17 122.2(3) . . ?
C13 C12 C11 119.9(3) . . ?
C13 C12 C17 117.9(3) . . ?
C12 C13 H13 119.0 . . ?
C14 C13 C12 122.0(3) . . ?
C14 C13 H13 119.0 . . ?
C13 C14 C15 117.8(3) . . ?
C13 C14 C18 121.8(3) . . ?
C15 C14 C18 120.3(3) . . ?
C14 C15 H15 118.7 . . ?
C14 C15 C16 122.6(3) . . ?
C16 C15 H15 118.7 . . ?
C11 C16 C19 124.5(3) . . ?
C15 C16 C11 119.2(3) . . ?
C15 C16 C19 116.3(3) . . ?
C12 C17 H17A 109.5 . . ?
C12 C17 H17B 109.5 . . ?
C12 C17 H17C 109.5 . . ?
H17A C17 H17B 109.5 . . ?
H17A C17 H17C 109.5 . . ?
H17B C17 H17C 109.5 . . ?
C14 C18 H18A 109.5 . . ?
C14 C18 H18B 109.5 . . ?
C14 C18 H18C 109.5 . . ?
H18A C18 H18B 109.5 . . ?
H18A C18 H18C 109.5 . . ?
H18B C18 H18C 109.5 . . ?
C16 C19 H19A 109.5 . . ?
C16 C19 H19B 109.5 . . ?
C16 C19 H19C 109.5 . . ?
H19A C19 H19B 109.5 . . ?
H19A C19 H19C 109.5 . . ?
H19B C19 H19C 109.5 . . ?
C21 C20 P1 125.5(2) . . ?
C25 C20 C21 118.3(3) . . ?
C25 C20 P1 116.2(2) . . ?
C20 C21 C26 123.7(3) . . ?
C22 C21 C20 119.2(3) . . ?
C22 C21 C26 117.1(3) . . ?
C21 C22 H22 118.5 . . ?
C23 C22 C21 123.0(3) . . ?
C23 C22 H22 118.5 . . ?
C22 C23 C24 117.4(3) . . ?
C22 C23 C27 121.8(3) . . ?
C24 C23 C27 120.8(3) . . ?
C23 C24 H24 119.0 . . ?
C23 C24 C25 122.0(3) . . ?
C25 C24 H24 119.0 . . ?
C20 C25 C28 122.5(3) . . ?
C24 C25 C20 120.1(3) . . ?
C24 C25 C28 117.3(3) . . ?
C21 C26 H26A 109.5 . . ?
C21 C26 H26B 109.5 . . ?
C21 C26 H26C 109.5 . . ?
H26A C26 H26B 109.5 . . ?
H26A C26 H26C 109.5 . . ?
H26B C26 H26C 109.5 . . ?
C23 C27 H27A 109.5 . . ?
C23 C27 H27B 109.5 . . ?
C23 C27 H27C 109.5 . . ?
H27A C27 H27B 109.5 . . ?
H27A C27 H27C 109.5 . . ?
H27B C27 H27C 109.5 . . ?
C25 C28 H28A 109.5 . . ?
C25 C28 H28B 109.5 . . ?
C25 C28 H28C 109.5 . . ?
H28A C28 H28B 109.5 . . ?
H28A C28 H28C 109.5 . . ?
H28B C28 H28C 109.5 . . ?
C30 C29 C34 117.2(3) . . ?
C30 C29 P2 124.6(3) . . ?
C34 C29 P2 118.0(3) . . ?
C29 C30 H30 119.0 . . ?
C31 C30 C29 121.9(4) . . ?
C31 C30 H30 119.0 . . ?
C30 C31 H31 120.1 . . ?
C32 C31 C30 119.8(4) . . ?
C32 C31 H31 120.1 . . ?
C31 C32 H32 120.2 . . ?
C33 C32 C31 119.6(4) . . ?
C33 C32 H32 120.2 . . ?
C32 C33 H33 119.8 . . ?
C32 C33 C34 120.3(4) . . ?
C34 C33 H33 119.8 . . ?
C29 C34 H34 119.4 . . ?
C33 C34 C29 121.1(4) . . ?
C33 C34 H34 119.4 . . ?
C36 C35 P2 123.3(3) . . ?
C40 C35 C36 118.0(4) . . ?
C40 C35 P2 118.7(3) . . ?
C35 C36 H36 119.7 . . ?
C37 C36 C35 120.6(4) . . ?
C37 C36 H36 119.7 . . ?
C36 C37 H37 119.6 . . ?
C36 C37 C38 120.7(4) . . ?
C38 C37 H37 119.6 . . ?
C37 C38 H38 120.3 . . ?
C39 C38 C37 119.4(4) . . ?
C39 C38 H38 120.3 . . ?
C38 C39 H39 119.9 . . ?
C38 C39 C40 120.2(4) . . ?
C40 C39 H39 119.9 . . ?
C35 C40 H40 119.5 . . ?
C39 C40 C35 121.1(4) . . ?
C39 C40 H40 119.5 . . ?
C2 Fe1 C1 40.71(13) . . ?
C2 Fe1 C3 40.31(13) . . ?
C2 Fe1 C4 68.05(14) . . ?
C2 Fe1 C6 139.96(13) . . ?
C2 Fe1 C7 178.44(14) . . ?
C2 Fe1 C8 138.04(14) . . ?
C2 Fe1 C9 110.63(14) . . ?
C3 Fe1 C1 68.01(13) . . ?
C3 Fe1 C4 40.32(15) . . ?
C3 Fe1 C6 110.81(14) . . ?
C3 Fe1 C8 176.38(15) . . ?
C4 Fe1 C1 68.15(13) . . ?
C4 Fe1 C6 109.12(14) . . ?
C5 Fe1 C1 40.83(13) . . ?
C5 Fe1 C2 68.68(14) . . ?
C5 Fe1 C3 68.32(15) . . ?
C5 Fe1 C4 40.69(14) . . ?
C5 Fe1 C6 136.31(14) . . ?
C5 Fe1 C7 111.74(14) . . ?
C5 Fe1 C8 114.70(15) . . ?
C5 Fe1 C9 143.90(15) . . ?
C6 Fe1 C1 177.04(14) . . ?
C7 Fe1 C1 138.69(14) . . ?
C7 Fe1 C3 141.24(14) . . ?
C7 Fe1 C4 113.30(14) . . ?
C7 Fe1 C6 40.76(13) . . ?
C7 Fe1 C8 40.40(13) . . ?
C8 Fe1 C1 112.74(14) . . ?
C8 Fe1 C4 143.29(15) . . ?
C8 Fe1 C6 68.62(14) . . ?
C9 Fe1 C1 114.24(14) . . ?
C9 Fe1 C3 135.68(15) . . ?
C9 Fe1 C4 175.01(15) . . ?
C9 Fe1 C6 68.57(14) . . ?
C9 Fe1 C7 68.10(14) . . ?
C9 Fe1 C8 40.70(14) . . ?
C10 Fe1 C1 141.90(14) . . ?
C10 Fe1 C2 111.30(14) . . ?
C10 Fe1 C3 108.49(14) . . ?
C10 Fe1 C4 134.74(15) . . ?
C10 Fe1 C5 175.36(14) . . ?
C10 Fe1 C6 40.88(13) . . ?
C10 Fe1 C7 68.41(14) . . ?
C10 Fe1 C8 68.62(14) . . ?
C10 Fe1 C9 40.71(14) . . ?
C1 P1 C11 108.70(15) . . ?
C1 P1 C20 100.18(14) . . ?
C11 P1 C20 103.10(15) . . ?
C6 P2 C29 101.70(15) . . ?
C6 P2 C35 101.62(16) . . ?
C29 P2 C35 100.05(16) . . ?

loop_
_geom_bond_atom_site_label_1
_geom_bond_atom_site_label_2
_geom_bond_distance
_geom_bond_site_symmetry_2
_geom_bond_publ_flag
C1 C2 1.428(5) . ?
C1 C5 1.431(5) . ?
C1 Fe1 2.067(3) . ?
C1 P1 1.816(3) . ?
C2 H2 0.9500 . ?
C2 C3 1.406(5) . ?
C2 Fe1 2.037(3) . ?
C3 H3 0.9500 . ?
C3 C4 1.410(5) . ?
C3 Fe1 2.044(3) . ?
C4 H4 0.9500 . ?
C4 C5 1.419(5) . ?
C4 Fe1 2.047(3) . ?
C5 H5 0.9500 . ?
C5 Fe1 2.034(3) . ?
C6 C7 1.425(5) . ?
C6 C10 1.426(5) . ?
C6 Fe1 2.050(3) . ?
C6 P2 1.823(3) . ?
C7 H7 0.9500 . ?
C7 C8 1.411(5) . ?
C7 Fe1 2.042(3) . ?
C8 H8 0.9500 . ?
C8 C9 1.420(5) . ?
C8 Fe1 2.045(4) . ?
C9 H9 0.9500 . ?
C9 C10 1.416(5) . ?
C9 Fe1 2.037(3) . ?
C10 H10 0.9500 . ?
C10 Fe1 2.033(3) . ?
C11 C12 1.411(5) . ?
C11 C16 1.418(5) . ?
C11 P1 1.850(3) . ?
C12 C13 1.391(5) . ?
C12 C17 1.515(5) . ?
C13 H13 0.9500 . ?
C13 C14 1.382(5) . ?
C14 C15 1.382(5) . ?
C14 C18 1.504(5) . ?
C15 H15 0.9500 . ?
C15 C16 1.391(5) . ?
C16 C19 1.504(5) . ?
C17 H17A 0.9800 . ?
C17 H17B 0.9800 . ?
C17 H17C 0.9800 . ?
C18 H18A 0.9800 . ?
C18 H18B 0.9800 . ?
C18 H18C 0.9800 . ?
C19 H19A 0.9800 . ?
C19 H19B 0.9800 . ?
C19 H19C 0.9800 . ?
C20 C21 1.414(5) . ?
C20 C25 1.408(4) . ?
C20 P1 1.852(3) . ?
C21 C22 1.388(5) . ?
C21 C26 1.513(4) . ?
C22 H22 0.9500 . ?
C22 C23 1.382(5) . ?
C23 C24 1.386(5) . ?
C23 C27 1.500(5) . ?
C24 H24 0.9500 . ?
C24 C25 1.389(5) . ?
C25 C28 1.502(5) . ?
C26 H26A 0.9800 . ?
C26 H26B 0.9800 . ?
C26 H26C 0.9800 . ?
C27 H27A 0.9800 . ?
C27 H27B 0.9800 . ?
C27 H27C 0.9800 . ?
C28 H28A 0.9800 . ?
C28 H28B 0.9800 . ?
C28 H28C 0.9800 . ?
C29 C30 1.382(5) . ?
C29 C34 1.394(5) . ?
C29 P2 1.835(4) . ?
C30 H30 0.9500 . ?
C30 C31 1.381(5) . ?
C31 H31 0.9500 . ?
C31 C32 1.379(6) . ?
C32 H32 0.9500 . ?
C32 C33 1.372(6) . ?
C33 H33 0.9500 . ?
C33 C34 1.384(5) . ?
C34 H34 0.9500 . ?
C35 C36 1.398(5) . ?
C35 C40 1.391(5) . ?
C35 P2 1.839(4) . ?
C36 H36 0.9500 . ?
C36 C37 1.377(5) . ?
C37 H37 0.9500 . ?
C37 C38 1.380(6) . ?
C38 H38 0.9500 . ?
C38 C39 1.380(6) . ?
C39 H39 0.9500 . ?
C39 C40 1.380(5) . ?
C40 H40 0.9500 . ?
